data_7246725
loop_
_publ_author_name
'Walusiak, Benjamin W.'
'Raghavan, Adharsh'
'Cahill, Christopher L.'

_publ_section_title
;
 Bandgap modification in 0D tellurium iodide perovskite derivatives via
 incorporation of polyiodide species
;
_journal_issue 20
_journal_name_full 'RSC Advances'
_journal_page_first 13477
_journal_page_last 13492
_journal_paper_doi 10.1039/D3RA00996C
_journal_volume 13
_journal_year 2023
_chemical_formula_moiety 'I6 Te1, 2(C5 H5 I1 N1), H2 O1'
_chemical_formula_sum 'C10 H12 I8 N2 O Te'
_chemical_formula_weight 1319.05
_space_group_crystal_system triclinic
_space_group_IT_number 2
_space_group_name_Hall '-P 1'
_space_group_name_H-M_alt 'P -1'
_atom_sites_solution_hydrogens mixed
_audit_creation_method 'APEX3 v2019.1-0'
_audit_update_record
;
2023-01-30 deposited with the CCDC.	2023-04-24 downloaded from the CCDC.
;
_cell_angle_alpha 86.842(2)
_cell_angle_beta 80.992(2)
_cell_angle_gamma 78.3800(10)
_cell_formula_units_Z 2
_cell_length_a 7.7588(4)
_cell_length_b 11.8319(4)
_cell_length_c 14.2751(8)
_cell_measurement_reflns_used 9921
_cell_measurement_temperature 100(2)
_cell_measurement_theta_max 27.88
_cell_measurement_theta_min 2.25
_cell_volume 1267.41(11)
_computing_structure_refinement 'SHELXL-2018/3 (Sheldrick, 2018)'
_computing_structure_solution 'SHELXT 2014/5 (Sheldrick, 2014)'
_diffrn_ambient_temperature 100(2)
_diffrn_detector_area_resol_mean 7.3910
_diffrn_measured_fraction_theta_full 1.000
_diffrn_measured_fraction_theta_max 1.000
_diffrn_measurement_device_type 'Bruker D8 QUEST'
_diffrn_measurement_method '\f and \w scans'
_diffrn_radiation_probe x-ray
_diffrn_radiation_type MoK\a
_diffrn_radiation_wavelength 0.71073
_diffrn_reflns_av_R_equivalents 0.0469
_diffrn_reflns_av_unetI/netI 0.0227
_diffrn_reflns_Laue_measured_fraction_full 1.000
_diffrn_reflns_Laue_measured_fraction_max 1.000
_diffrn_reflns_limit_h_max 10
_diffrn_reflns_limit_h_min -10
_diffrn_reflns_limit_k_max 15
_diffrn_reflns_limit_k_min -15
_diffrn_reflns_limit_l_max 18
_diffrn_reflns_limit_l_min -18
_diffrn_reflns_number 62623
_diffrn_reflns_point_group_measured_fraction_full 1.000
_diffrn_reflns_point_group_measured_fraction_max 1.000
_diffrn_reflns_theta_full 25.242
_diffrn_reflns_theta_max 27.892
_diffrn_reflns_theta_min 2.248
_diffrn_source 'microfocus sealed tube'
_exptl_absorpt_coefficient_mu 10.919
_exptl_absorpt_correction_T_max 0.7456
_exptl_absorpt_correction_T_min 0.5643
_exptl_absorpt_correction_type multi-scan
_exptl_absorpt_process_details
;
Krause, L., Herbst-Irmer, R., Sheldrick, G. M., Stalke, D. (2015).
"Comparison of silver and molybdenum microfocus X-ray sources for
single-crystal structure determination"
J. Appl. Cryst. 48, 3-10.
doi:10.1107/S1600576714022985
;
_exptl_crystal_colour black
_exptl_crystal_density_diffrn 3.456
_exptl_crystal_density_method 'not measured'
_exptl_crystal_description prism
_exptl_crystal_F_000 1140
_exptl_crystal_size_max 0.244
_exptl_crystal_size_mid 0.083
_exptl_crystal_size_min 0.073
_refine_diff_density_max 1.503
_refine_diff_density_min -1.744
_refine_diff_density_rms 0.154
_refine_ls_extinction_method none
_refine_ls_goodness_of_fit_ref 1.056
_refine_ls_hydrogen_treatment mixed
_refine_ls_matrix_type full
_refine_ls_number_parameters 209
_refine_ls_number_reflns 6045
_refine_ls_number_restraints 0
_refine_ls_restrained_S_all 1.056
_refine_ls_R_factor_all 0.0268
_refine_ls_R_factor_gt 0.0203
_refine_ls_shift/su_max 0.002
_refine_ls_shift/su_mean 0.000
_refine_ls_structure_factor_coef Fsqd
_refine_ls_weighting_details 'w=1/[\s^2^(Fo^2^)+(0.0062P)^2^+4.8775P] where P=(Fo^2^+2Fc^2^)/3'
_refine_ls_weighting_scheme calc
_refine_ls_wR_factor_gt 0.0370
_refine_ls_wR_factor_ref 0.0387
_reflns_Friedel_coverage 0.000
_reflns_number_gt 5367
_reflns_number_total 6045
_reflns_threshold_expression 'I > 2\s(I)'
_cod_data_source_file d3ra00996c2.cif
_cod_data_source_block 'global_CCDC7'
_cod_depositor_comments
;
The following automatic conversions were performed:

data item '_exptl_absorpt_correction_type' value 'Multi-Scan' was
changed to 'multi-scan' in accordance with the
/home/data/users/saulius/crontab/automatic-downloads/rss-feeds/RSC/lib/dictionaries/cif_core.dic
dictionary named 'cif_core.dic' version 2.4.2 last updated on
2011-04-26.

Automatic conversion script
Id: cif_fix_values 8170 2020-07-09 18:12:32Z antanas 
;
_cod_original_formula_sum 'C10 H12 I8 N2 O1 Te1'
_cod_database_code 7246725
_shelx_space_group_comment
;
The symmetry employed for this shelxl refinement is uniquely defined
by the following loop, which should always be used as a source of
symmetry information in preference to the above space-group names.
They are only intended as comments.
;

loop_
_space_group_symop_operation_xyz
'x, y, z'
'-x, -y, -z'

loop_
_atom_site_label
_atom_site_type_symbol
_atom_site_fract_x
_atom_site_fract_y
_atom_site_fract_z
_atom_site_U_iso_or_equiv
_atom_site_adp_type
_atom_site_occupancy
_atom_site_site_symmetry_order
_atom_site_calc_flag
_atom_site_refinement_flags_posn
_atom_site_refinement_flags_adp
_atom_site_refinement_flags_occupancy
_atom_site_disorder_assembly
_atom_site_disorder_group
Te1 Te 1.000000 0.000000 1.000000 0.01296(7) Uani 1 2 d S . P . .
N1 N 0.3980(5) 0.9096(3) 0.6536(2) 0.0208(8) Uani 1 1 d . . . . .
HN1 H 0.428989 0.913119 0.709962 0.025 Uiso 1 1 calc R U . . .
C1 C 0.2944(6) 1.0022(4) 0.6189(3) 0.0243(10) Uani 1 1 d . . . . .
H1 H 0.251459 1.068905 0.656212 0.029 Uiso 1 1 calc R U . . .
O1 O 0.5448(4) 0.8715(3) 0.8180(2) 0.0244(7) Uani 1 1 d G . . . .
H1B H 0.466117 0.877814 0.868990 0.037 Uiso 1 1 d G U . . .
H1C H 0.618671 0.914371 0.827927 0.037 Uiso 1 1 d G U . . .
I1 I 0.67318(4) 0.11969(2) 0.93106(2) 0.01882(6) Uani 1 1 d . . . . .
Te2 Te 1.000000 0.500000 0.500000 0.01219(7) Uani 1 2 d S . P . .
N2 N 0.8267(5) 0.5131(3) 0.8203(3) 0.0242(8) Uani 1 1 d . . . . .
HN2 H 0.855(8) 0.511(5) 0.760(4) 0.053(19) Uiso 1 1 d . . . . .
C2 C 0.2503(6) 1.0005(4) 0.5294(3) 0.0230(9) Uani 1 1 d . . . . .
H2 H 0.179345 1.066335 0.503768 0.028 Uiso 1 1 calc R U . . .
I2 I 1.19833(4) 0.14686(2) 0.87127(2) 0.01763(6) Uani 1 1 d . . . . .
I3 I 0.94771(4) 0.16289(2) 1.15494(2) 0.01813(6) Uani 1 1 d . . . . .
C3 C 0.3115(6) 0.9010(4) 0.4772(3) 0.0199(9) Uani 1 1 d . . . . .
I6 I 0.83506(4) 0.65952(2) 0.36028(2) 0.01740(6) Uani 1 1 d . . . . .
C6 C 0.8434(7) 0.4137(4) 0.8701(3) 0.0270(10) Uani 1 1 d . . . . .
H6 H 0.887173 0.342605 0.838681 0.032 Uiso 1 1 calc R U . . .
I5 I 1.00116(4) 0.30349(2) 0.38132(2) 0.01813(6) Uani 1 1 d . . . . .
C5 C 0.4555(6) 0.8125(4) 0.6053(3) 0.0218(9) Uani 1 1 d . . . . .
H5 H 0.526435 0.748084 0.632665 0.026 Uiso 1 1 calc R U . . .
I4 I 0.65056(3) 0.48022(2) 0.60531(2) 0.01667(6) Uani 1 1 d . . . . .
C4 C 0.4131(6) 0.8046(4) 0.5164(3) 0.0205(9) Uani 1 1 d . . . . .
H4 H 0.452218 0.735058 0.482377 0.025 Uiso 1 1 calc R U . . .
I7 I 0.25680(4) 0.89475(3) 0.33907(2) 0.02884(7) Uani 1 1 d . . . . .
C7 C 0.7970(6) 0.4146(4) 0.9666(3) 0.0235(9) Uani 1 1 d . . . . .
H7 H 0.809618 0.344541 1.002938 0.028 Uiso 1 1 calc R U . . .
I8 I 0.65796(5) 0.52467(3) 1.15730(2) 0.02842(7) Uani 1 1 d . . . . .
C8 C 0.7314(5) 0.5197(4) 1.0106(3) 0.0171(8) Uani 1 1 d . . . . .
C9 C 0.7125(6) 0.6215(4) 0.9567(3) 0.0227(9) Uani 1 1 d . . . . .
H9 H 0.666605 0.693587 0.986149 0.027 Uiso 1 1 calc R U . . .
C10 C 0.7611(6) 0.6163(4) 0.8600(3) 0.0208(9) Uani 1 1 d . . . . .
H10 H 0.748593 0.684878 0.821704 0.025 Uiso 1 1 calc R U . . .

loop_
_atom_site_aniso_label
_atom_site_aniso_U_11
_atom_site_aniso_U_22
_atom_site_aniso_U_33
_atom_site_aniso_U_23
_atom_site_aniso_U_13
_atom_site_aniso_U_12
Te1 0.01612(17) 0.01254(17) 0.01086(16) 0.00002(13) -0.00391(14) -0.00296(14)
N1 0.0261(19) 0.025(2) 0.0130(17) -0.0005(14) -0.0024(15) -0.0095(16)
C1 0.031(2) 0.018(2) 0.023(2) -0.0035(18) -0.0006(19) -0.0048(19)
O1 0.0277(17) 0.0226(17) 0.0219(16) -0.0011(13) -0.0036(13) -0.0026(14)
I1 0.01876(13) 0.02004(14) 0.01726(13) -0.00027(10) -0.00688(10) 0.00031(11)
Te2 0.01457(17) 0.01326(17) 0.00856(16) -0.00144(13) -0.00084(13) -0.00266(14)
N2 0.029(2) 0.027(2) 0.0125(18) -0.0005(15) 0.0003(16) 0.0004(17)
C2 0.024(2) 0.019(2) 0.024(2) 0.0047(17) -0.0018(18) -0.0015(18)
I2 0.02135(13) 0.01543(13) 0.01604(13) 0.00187(10) -0.00189(10) -0.00473(10)
I3 0.02498(14) 0.01682(13) 0.01342(12) -0.00376(10) -0.00240(10) -0.00549(11)
C3 0.018(2) 0.028(2) 0.016(2) 0.0007(17) 0.0001(17) -0.0104(18)
I6 0.02082(13) 0.01739(13) 0.01195(12) 0.00060(10) -0.00296(10) 0.00117(10)
C6 0.040(3) 0.020(2) 0.016(2) -0.0029(17) 0.001(2) 0.004(2)
I5 0.02427(14) 0.01768(13) 0.01352(12) -0.00464(10) 0.00031(10) -0.00790(11)
C5 0.021(2) 0.018(2) 0.025(2) 0.0000(18) -0.0039(18) -0.0017(18)
I4 0.01553(12) 0.02152(13) 0.01323(12) -0.00153(10) -0.00056(10) -0.00516(10)
C4 0.018(2) 0.020(2) 0.022(2) -0.0065(17) 0.0038(17) -0.0044(17)
I7 0.03789(18) 0.03425(17) 0.01888(14) 0.00127(12) -0.00888(13) -0.01460(14)
C7 0.029(2) 0.018(2) 0.021(2) 0.0024(17) -0.0016(19) -0.0007(19)
I8 0.04385(19) 0.02944(16) 0.01188(13) -0.00247(11) -0.00060(13) -0.00916(14)
C8 0.017(2) 0.024(2) 0.0117(19) 0.0015(16) -0.0032(16) -0.0071(17)
C9 0.027(2) 0.020(2) 0.020(2) -0.0037(17) -0.0026(18) -0.0046(19)
C10 0.024(2) 0.017(2) 0.021(2) 0.0026(17) -0.0035(18) -0.0038(17)

loop_
_atom_type_symbol
_atom_type_description
_atom_type_scat_dispersion_real
_atom_type_scat_dispersion_imag
_atom_type_scat_source
C C 0.0033 0.0016 'International Tables Vol C Tables 4.2.6.8 and 6.1.1.4'
H H 0.0000 0.0000 'International Tables Vol C Tables 4.2.6.8 and 6.1.1.4'
I I -0.4742 1.8119 'International Tables Vol C Tables 4.2.6.8 and 6.1.1.4'
N N 0.0061 0.0033 'International Tables Vol C Tables 4.2.6.8 and 6.1.1.4'
O O 0.0106 0.0060 'International Tables Vol C Tables 4.2.6.8 and 6.1.1.4'
Te Te -0.5308 1.6751 'International Tables Vol C Tables 4.2.6.8 and 6.1.1.4'

loop_
_geom_angle_atom_site_label_1
_geom_angle_atom_site_label_2
_geom_angle_atom_site_label_3
_geom_angle
_geom_angle_site_symmetry_1
_geom_angle_site_symmetry_3
_geom_angle_publ_flag
I1 Te1 I1 180.0 2_757 . ?
I1 Te1 I2 91.158(9) 2_757 . ?
I1 Te1 I2 88.843(8) . . ?
I1 Te1 I2 88.843(8) 2_757 2_757 ?
I1 Te1 I2 91.157(8) . 2_757 ?
I2 Te1 I2 180.0 . 2_757 ?
I1 Te1 I3 88.230(8) 2_757 . ?
I1 Te1 I3 91.771(8) . . ?
I2 Te1 I3 91.448(8) . . ?
I2 Te1 I3 88.553(9) 2_757 . ?
I1 Te1 I3 91.770(8) 2_757 2_757 ?
I1 Te1 I3 88.229(8) . 2_757 ?
I2 Te1 I3 88.552(8) . 2_757 ?
I2 Te1 I3 91.448(8) 2_757 2_757 ?
I3 Te1 I3 180.0 . 2_757 ?
C5 N1 C1 122.0(4) . . ?
C5 N1 HN1 119.0 . . ?
C1 N1 HN1 119.0 . . ?
N1 C1 C2 120.1(4) . . ?
N1 C1 H1 120.0 . . ?
C2 C1 H1 120.0 . . ?
H1B O1 H1C 104.5 . . ?
I6 Te2 I6 180.0 . 2_766 ?
I6 Te2 I4 91.423(8) . . ?
I6 Te2 I4 88.577(8) 2_766 . ?
I6 Te2 I4 88.577(8) . 2_766 ?
I6 Te2 I4 91.423(8) 2_766 2_766 ?
I4 Te2 I4 180.0 . 2_766 ?
I6 Te2 I5 89.985(8) . 2_766 ?
I6 Te2 I5 90.015(8) 2_766 2_766 ?
I4 Te2 I5 88.627(8) . 2_766 ?
I4 Te2 I5 91.373(8) 2_766 2_766 ?
I6 Te2 I5 90.015(8) . . ?
I6 Te2 I5 89.985(8) 2_766 . ?
I4 Te2 I5 91.373(8) . . ?
I4 Te2 I5 88.627(7) 2_766 . ?
I5 Te2 I5 180.0 2_766 . ?
C6 N2 C10 123.2(4) . . ?
C6 N2 HN2 119(4) . . ?
C10 N2 HN2 118(4) . . ?
C1 C2 C3 118.8(4) . . ?
C1 C2 H2 120.6 . . ?
C3 C2 H2 120.6 . . ?
C2 C3 C4 119.9(4) . . ?
C2 C3 I7 120.8(3) . . ?
C4 C3 I7 119.3(3) . . ?
N2 C6 C7 119.7(4) . . ?
N2 C6 H6 120.2 . . ?
C7 C6 H6 120.2 . . ?
N1 C5 C4 120.7(4) . . ?
N1 C5 H5 119.6 . . ?
C4 C5 H5 119.6 . . ?
C5 C4 C3 118.4(4) . . ?
C5 C4 H4 120.8 . . ?
C3 C4 H4 120.8 . . ?
C6 C7 C8 119.0(4) . . ?
C6 C7 H7 120.5 . . ?
C8 C7 H7 120.5 . . ?
C9 C8 C7 120.0(4) . . ?
C9 C8 I8 119.9(3) . . ?
C7 C8 I8 120.1(3) . . ?
C10 C9 C8 119.0(4) . . ?
C10 C9 H9 120.5 . . ?
C8 C9 H9 120.5 . . ?
N2 C10 C9 119.2(4) . . ?
N2 C10 H10 120.4 . . ?
C9 C10 H10 120.4 . . ?

loop_
_geom_bond_atom_site_label_1
_geom_bond_atom_site_label_2
_geom_bond_distance
_geom_bond_site_symmetry_2
_geom_bond_publ_flag
Te1 I1 2.9300(3) 2_757 ?
Te1 I1 2.9300(3) . ?
Te1 I2 2.9333(3) . ?
Te1 I2 2.9333(3) 2_757 ?
Te1 I3 2.9401(3) . ?
Te1 I3 2.9402(3) 2_757 ?
N1 C5 1.335(5) . ?
N1 C1 1.342(6) . ?
N1 HN1 0.8800 . ?
C1 C2 1.376(6) . ?
C1 H1 0.9500 . ?
O1 H1B 0.8700 . ?
O1 H1C 0.8700 . ?
Te2 I6 2.9308(3) . ?
Te2 I6 2.9308(3) 2_766 ?
Te2 I4 2.9336(3) . ?
Te2 I4 2.9337(3) 2_766 ?
Te2 I5 2.9491(3) 2_766 ?
Te2 I5 2.9491(3) . ?
N2 C6 1.334(6) . ?
N2 C10 1.345(6) . ?
N2 HN2 0.85(6) . ?
C2 C3 1.388(6) . ?
C2 H2 0.9500 . ?
C3 C4 1.394(6) . ?
C3 I7 2.089(4) . ?
C6 C7 1.368(6) . ?
C6 H6 0.9500 . ?
C5 C4 1.371(6) . ?
C5 H5 0.9500 . ?
C4 H4 0.9500 . ?
C7 C8 1.389(6) . ?
C7 H7 0.9500 . ?
I8 C8 2.084(4) . ?
C8 C9 1.388(6) . ?
C9 C10 1.373(6) . ?
C9 H9 0.9500 . ?
C10 H10 0.9500 . ?

loop_
_geom_torsion_atom_site_label_1
_geom_torsion_atom_site_label_2
_geom_torsion_atom_site_label_3
_geom_torsion_atom_site_label_4
_geom_torsion
_geom_torsion_site_symmetry_1
_geom_torsion_site_symmetry_2
_geom_torsion_site_symmetry_3
_geom_torsion_site_symmetry_4
_geom_torsion_publ_flag
C5 N1 C1 C2 -2.7(7) . . . . ?
N1 C1 C2 C3 1.5(7) . . . . ?
C1 C2 C3 C4 1.0(6) . . . . ?
C1 C2 C3 I7 -177.9(3) . . . . ?
C10 N2 C6 C7 -1.9(7) . . . . ?
C1 N1 C5 C4 1.4(6) . . . . ?
N1 C5 C4 C3 1.1(6) . . . . ?
C2 C3 C4 C5 -2.3(6) . . . . ?
I7 C3 C4 C5 176.6(3) . . . . ?
N2 C6 C7 C8 0.8(7) . . . . ?
C6 C7 C8 C9 0.4(7) . . . . ?
C6 C7 C8 I8 179.6(3) . . . . ?
C7 C8 C9 C10 -0.6(7) . . . . ?
I8 C8 C9 C10 -179.8(3) . . . . ?
C6 N2 C10 C9 1.7(7) . . . . ?
C8 C9 C10 N2 -0.4(7) . . . . ?
